data_4505374
loop_
_publ_author_name
'Coste, Servane'
'Schneider, Jean-Marie'
'Petit, Marie-No\"elle'
'Coquerel, G\'erard'

_publ_section_title
;
 Pleconaril Polymorphs:&#x2009; Crystal Structures of Form I and Form III,
 Evidence of the Enantiotropy, and Assessment of the Structural Purity
;
_journal_issue 6
_journal_name_full 'Crystal Growth &amp; Design'
_journal_page_first 1237
_journal_paper_doi 10.1021/cg049766r
_journal_volume 4
_journal_year 2004
_chemical_formula_moiety 'C18 H18 F3 N3 O3'
_chemical_formula_sum 'C18 H18 F3 N3 O3'
_chemical_formula_weight 381.35
_chemical_name_systematic
; 
 ? 
;
_space_group_IT_number 2
_symmetry_cell_setting triclinic
_symmetry_space_group_name_Hall '-P 1'
_symmetry_space_group_name_H-M 'P -1'
_atom_sites_solution_hydrogens geom
_atom_sites_solution_primary direct
_atom_sites_solution_secondary difmap
_audit_creation_method SHELXL-97
_cell_angle_alpha 89.447(3)
_cell_angle_beta 88.427(3)
_cell_angle_gamma 81.715(3)
_cell_formula_units_Z 2
_cell_length_a 4.8343(9)
_cell_length_b 11.984(2)
_cell_length_c 16.206(3)
_cell_measurement_temperature 296(2)
_cell_volume 928.7(3)
_computing_structure_refinement 'SHELXL-97 (Sheldrick, 1997)'
_computing_structure_solution 'SHELXS-97 (Sheldrick, 1990)'
_diffrn_ambient_temperature 296(2)
_diffrn_measured_fraction_theta_full 0.982
_diffrn_measured_fraction_theta_max 0.982
_diffrn_radiation_monochromator graphite
_diffrn_radiation_source 'fine-focus sealed tube'
_diffrn_radiation_type MoK\a
_diffrn_radiation_wavelength 0.71073
_diffrn_reflns_av_R_equivalents 0.0279
_diffrn_reflns_av_sigmaI/netI 0.0317
_diffrn_reflns_limit_h_max 6
_diffrn_reflns_limit_h_min -5
_diffrn_reflns_limit_k_max 14
_diffrn_reflns_limit_k_min -14
_diffrn_reflns_limit_l_max 19
_diffrn_reflns_limit_l_min -20
_diffrn_reflns_number 7448
_diffrn_reflns_theta_full 26.41
_diffrn_reflns_theta_max 26.41
_diffrn_reflns_theta_min 1.72
_exptl_absorpt_coefficient_mu 0.114
_exptl_absorpt_correction_T_max 1.000000
_exptl_absorpt_correction_T_min 0.566728
_exptl_absorpt_correction_type empirical
_exptl_crystal_colour colorless
_exptl_crystal_density_diffrn 1.364
_exptl_crystal_density_method 'not measured'
_exptl_crystal_description rod
_exptl_crystal_F_000 396
_exptl_crystal_size_max 0.7
_exptl_crystal_size_mid 0.3
_exptl_crystal_size_min 0.2
_refine_diff_density_max 0.215
_refine_diff_density_min -0.229
_refine_diff_density_rms 0.051
_refine_ls_extinction_coef 0.094(12)
_refine_ls_extinction_expression Fc^*^=kFc[1+0.001xFc^2^\l^3^/sin(2\q)]^-1/4^
_refine_ls_extinction_method SHELXL
_refine_ls_goodness_of_fit_ref 1.059
_refine_ls_hydrogen_treatment mixed
_refine_ls_matrix_type full
_refine_ls_number_parameters 295
_refine_ls_number_reflns 3716
_refine_ls_number_restraints 6
_refine_ls_restrained_S_all 1.064
_refine_ls_R_factor_all 0.0771
_refine_ls_R_factor_gt 0.0586
_refine_ls_shift/su_max 0.029
_refine_ls_shift/su_mean 0.001
_refine_ls_structure_factor_coef Fsqd
_refine_ls_weighting_details 'calc w=1/[\s^2^(Fo^2^)+(0.1171P)^2^+0.0000P] where P=(Fo^2^+2Fc^2^)/3'
_refine_ls_weighting_scheme calc
_refine_ls_wR_factor_gt 0.1783
_refine_ls_wR_factor_ref 0.1912
_reflns_number_gt 2373
_reflns_number_total 3716
_reflns_threshold_expression >2sigma(I)
_cod_data_source_file cg049766rsi20040710_120007.cif
_cod_data_source_block pleconaril_form_I_296K
_cod_original_sg_symbol_H-M P-1
_cod_database_code 4505374

loop_
_symmetry_equiv_pos_as_xyz
'x, y, z'
'-x, -y, -z'

loop_
_atom_site_label
_atom_site_type_symbol
_atom_site_fract_x
_atom_site_fract_y
_atom_site_fract_z
_atom_site_U_iso_or_equiv
_atom_site_adp_type
_atom_site_occupancy
_atom_site_symmetry_multiplicity
_atom_site_calc_flag
_atom_site_refinement_flags
_atom_site_disorder_assembly
_atom_site_disorder_group
O2 O 0.3161(3) 0.93096(10) 0.24241(8) 0.0708(4) Uani 1 1 d . B .
C4 C 0.6583(4) 0.74682(14) 0.03913(11) 0.0587(5) Uani 1 1 d . . .
C8 C 0.3603(4) 0.76129(15) 0.16218(11) 0.0602(5) Uani 1 1 d . . .
C9 C 0.4774(4) 0.70132(15) 0.09343(11) 0.0607(5) Uani 1 1 d . . .
H9 H 0.4335 0.6296 0.0838 0.073 Uiso 1 1 calc R . .
C6 C 0.6070(4) 0.91790(15) 0.11970(12) 0.0650(5) Uani 1 1 d . . .
C7 C 0.4312(4) 0.86903(14) 0.17433(11) 0.0607(5) Uani 1 1 d . . .
N1 N 0.9666(4) 0.72110(13) -0.08872(10) 0.0687(5) Uani 1 1 d . . .
C3 C 0.7876(4) 0.68169(15) -0.03180(11) 0.0646(5) Uani 1 1 d . . .
C5 C 0.7199(4) 0.85501(15) 0.05196(11) 0.0665(5) Uani 1 1 d . . .
H5 H 0.8383 0.8858 0.0147 0.080 Uiso 1 1 calc R . .
O1 O 0.9095(4) 0.54962(14) -0.11880(11) 0.1179(7) Uani 1 1 d . . .
C2 C 1.0270(4) 0.63824(15) -0.13760(11) 0.0646(5) Uani 1 1 d . C .
C10 C 0.1646(5) 0.71137(17) 0.22079(13) 0.0761(6) Uani 1 1 d . . .
H10A H 0.2361 0.7098 0.2755 0.114 Uiso 1 1 calc R . .
H10B H 0.1490 0.6360 0.2040 0.114 Uiso 1 1 calc R . .
H10C H -0.0164 0.7565 0.2203 0.114 Uiso 1 1 calc R . .
N2 N 0.7440(6) 0.57984(18) -0.04697(15) 0.1317(10) Uani 1 1 d . . .
C11 C 0.6773(6) 1.03519(17) 0.13321(14) 0.0863(7) Uani 1 1 d . . .
H11A H 0.8095 1.0331 0.1765 0.129 Uiso 1 1 calc R . .
H11B H 0.5101 1.0848 0.1485 0.129 Uiso 1 1 calc R . .
H11C H 0.7567 1.0621 0.0832 0.129 Uiso 1 1 calc R . .
C12 C 0.4877(6) 0.91341(19) 0.31396(13) 0.0887(7) Uani 1 1 d D . .
H12A H 0.6728 0.9320 0.3011 0.106 Uiso 1 1 calc R A 1
H12B H 0.5061 0.8350 0.3313 0.106 Uiso 1 1 calc R A 1
C1 C 1.2046(6) 0.6306(2) -0.21466(14) 0.0817(7) Uani 1 1 d . . .
O3 O 0.0388(6) 1.17069(19) 0.48041(16) 0.1442(9) Uani 1 1 d . B .
C15 C 0.2483(8) 1.1884(2) 0.43018(17) 0.1022(9) Uani 1 1 d D . .
C13 C 0.3495(12) 0.9884(3) 0.3820(2) 0.0763(13) Uani 0.740(9) 1 d PD B 1
H13A H 0.4558 0.9745 0.4319 0.092 Uiso 0.740(9) 1 calc PR B 1
H13B H 0.1628 0.9705 0.3935 0.092 Uiso 0.740(9) 1 calc PR B 1
C14 C 0.3322(12) 1.1114(3) 0.35782(19) 0.0855(15) Uani 0.740(9) 1 d PD B 1
H14A H 0.5126 1.1254 0.3357 0.103 Uiso 0.740(9) 1 calc PR B 1
H14B H 0.1968 1.1283 0.3147 0.103 Uiso 0.740(9) 1 calc PR B 1
C13A C 0.476(3) 1.0247(15) 0.3662(10) 0.103(5) Uani 0.260(9) 1 d PD B 2
H13C H 0.5868 1.0088 0.4150 0.123 Uiso 0.260(9) 1 calc PR B 2
H13D H 0.5554 1.0811 0.3337 0.123 Uiso 0.260(9) 1 calc PR B 2
C14A C 0.181(2) 1.0699(12) 0.3916(10) 0.112(5) Uani 0.260(9) 1 d PD B 2
H14C H 0.1045 1.0226 0.4327 0.135 Uiso 0.260(9) 1 calc PR B 2
H14D H 0.0586 1.0817 0.3449 0.135 Uiso 0.260(9) 1 calc PR B 2
C17 C 0.1968(6) 1.3146(2) 0.52765(14) 0.0899(7) Uani 1 1 d . . .
N3 N 0.0095(7) 1.2558(3) 0.54328(18) 0.1452(11) Uani 1 1 d . B .
C18 C 0.2350(9) 1.4098(2) 0.58250(19) 0.1272(11) Uani 1 1 d . B .
H18A H 0.0893 1.4188 0.6244 0.191 Uiso 1 1 calc R . .
H18B H 0.2271 1.4780 0.5505 0.191 Uiso 1 1 calc R . .
H18C H 0.4134 1.3942 0.6081 0.191 Uiso 1 1 calc R . .
F1 F 1.3800(12) 0.7051(3) -0.2163(3) 0.1177(15) Uani 0.762(8) 1 d P C 1
F3 F 1.0470(9) 0.6474(5) -0.27991(19) 0.1327(19) Uani 0.762(8) 1 d P C 1
F2 F 1.3499(8) 0.53111(19) -0.22569(17) 0.0950(10) Uani 0.762(8) 1 d P C 1
F3A F 1.452(2) 0.603(4) -0.1968(13) 0.316(17) Uani 0.238(8) 1 d P C 2
F1A F 1.175(6) 0.7269(14) -0.2506(12) 0.175(8) Uani 0.238(8) 1 d P C 2
F2A F 1.109(8) 0.578(3) -0.2695(16) 0.30(2) Uani 0.238(8) 1 d P C 2
C16 C 0.3541(8) 1.2739(3) 0.45835(18) 0.1173(10) Uani 1 1 d . B .
H16 H 0.5084 1.3028 0.4360 0.141 Uiso 1 1 calc R . .

loop_
_atom_site_aniso_label
_atom_site_aniso_U_11
_atom_site_aniso_U_22
_atom_site_aniso_U_33
_atom_site_aniso_U_23
_atom_site_aniso_U_13
_atom_site_aniso_U_12
O2 0.0867(9) 0.0652(8) 0.0551(8) -0.0207(6) -0.0057(7) 0.0099(7)
C4 0.0728(11) 0.0532(10) 0.0502(10) -0.0139(8) -0.0018(8) -0.0081(8)
C8 0.0665(11) 0.0572(10) 0.0545(10) -0.0127(8) -0.0029(8) 0.0000(8)
C9 0.0710(11) 0.0527(10) 0.0585(11) -0.0174(8) -0.0034(9) -0.0075(8)
C6 0.0862(13) 0.0507(10) 0.0575(11) -0.0125(8) -0.0076(9) -0.0056(9)
C7 0.0722(11) 0.0555(10) 0.0507(10) -0.0167(8) -0.0098(9) 0.0056(8)
N1 0.0905(11) 0.0570(9) 0.0592(9) -0.0169(7) 0.0088(8) -0.0133(8)
C3 0.0811(13) 0.0561(10) 0.0580(11) -0.0173(8) 0.0057(9) -0.0151(9)
C5 0.0887(13) 0.0570(11) 0.0550(11) -0.0129(8) 0.0011(9) -0.0143(9)
O1 0.1694(17) 0.0859(12) 0.1068(13) -0.0559(10) 0.0682(12) -0.0565(12)
C2 0.0787(12) 0.0571(10) 0.0589(11) -0.0180(8) 0.0038(9) -0.0123(9)
C10 0.0824(13) 0.0718(12) 0.0722(13) -0.0189(10) 0.0139(10) -0.0063(10)
N2 0.195(2) 0.0882(14) 0.1214(18) -0.0633(13) 0.0913(17) -0.0682(16)
C11 0.1276(19) 0.0554(11) 0.0771(14) -0.0194(10) -0.0046(13) -0.0159(11)
C12 0.1210(18) 0.0788(14) 0.0580(12) -0.0248(10) -0.0235(12) 0.0194(12)
C1 0.106(2) 0.0727(15) 0.0642(14) -0.0181(11) 0.0104(13) -0.0079(13)
O3 0.182(2) 0.1313(18) 0.1298(18) -0.0670(14) 0.0110(17) -0.0558(16)
C15 0.146(2) 0.0792(16) 0.0735(15) -0.0208(13) -0.0156(16) 0.0133(16)
C13 0.106(4) 0.067(2) 0.0530(18) -0.0163(14) -0.005(2) 0.001(2)
C14 0.130(4) 0.070(2) 0.0550(18) -0.0210(14) 0.0026(18) -0.008(2)
C13A 0.087(9) 0.130(15) 0.086(9) -0.054(9) 0.004(6) 0.003(8)
C14A 0.091(8) 0.113(11) 0.133(11) -0.026(8) 0.008(7) -0.016(7)
C17 0.126(2) 0.0715(14) 0.0676(14) -0.0240(11) -0.0159(14) 0.0054(14)
N3 0.171(3) 0.150(2) 0.120(2) -0.0812(18) 0.0395(19) -0.045(2)
C18 0.188(3) 0.0926(18) 0.0991(19) -0.0464(15) -0.0172(19) -0.0097(19)
F1 0.154(3) 0.093(2) 0.112(2) -0.0346(16) 0.065(2) -0.0493(19)
F3 0.158(3) 0.168(4) 0.0565(16) -0.011(2) -0.0114(15) 0.031(3)
F2 0.109(2) 0.0789(14) 0.0897(17) -0.0266(10) 0.0258(14) 0.0097(12)
F3A 0.064(6) 0.65(5) 0.234(18) 0.08(3) 0.002(7) -0.045(16)
F1A 0.232(17) 0.156(12) 0.111(10) 0.026(9) 0.086(10) 0.047(12)
F2A 0.39(4) 0.37(3) 0.179(18) -0.22(2) 0.17(2) -0.25(3)
C16 0.157(3) 0.102(2) 0.0918(19) -0.0429(15) 0.0115(18) -0.0153(18)

loop_
_atom_type_symbol
_atom_type_description
_atom_type_scat_dispersion_real
_atom_type_scat_dispersion_imag
_atom_type_scat_source
C C 0.0033 0.0016 'International Tables Vol C Tables 4.2.6.8 and 6.1.1.4'
H H 0.0000 0.0000 'International Tables Vol C Tables 4.2.6.8 and 6.1.1.4'
N N 0.0061 0.0033 'International Tables Vol C Tables 4.2.6.8 and 6.1.1.4'
O O 0.0106 0.0060 'International Tables Vol C Tables 4.2.6.8 and 6.1.1.4'
F F 0.0171 0.0103 'International Tables Vol C Tables 4.2.6.8 and 6.1.1.4'

loop_
_geom_angle_atom_site_label_1
_geom_angle_atom_site_label_2
_geom_angle_atom_site_label_3
_geom_angle
C7 O2 C12 112.90(14)
C9 C4 C5 119.83(17)
C9 C4 C3 120.74(16)
C5 C4 C3 119.43(18)
C9 C8 C7 117.68(17)
C9 C8 C10 120.77(16)
C7 C8 C10 121.55(17)
C4 C9 C8 121.08(16)
C4 C9 H9 119.5
C8 C9 H9 119.5
C5 C6 C7 117.98(17)
C5 C6 C11 120.39(19)
C7 C6 C11 121.63(18)
O2 C7 C6 118.70(16)
O2 C7 C8 118.84(17)
C6 C7 C8 122.45(17)
C2 N1 C3 102.87(15)
N2 C3 N1 112.79(17)
N2 C3 C4 122.96(18)
N1 C3 C4 124.25(16)
C4 C5 C6 120.94(19)
C4 C5 H5 119.5
C6 C5 H5 119.5
C2 O1 N2 105.13(15)
N1 C2 O1 115.11(18)
N1 C2 C1 128.78(19)
O1 C2 C1 116.06(17)
C8 C10 H10A 109.5
C8 C10 H10B 109.5
H10A C10 H10B 109.5
C8 C10 H10C 109.5
H10A C10 H10C 109.5
H10B C10 H10C 109.5
C3 N2 O1 104.09(16)
C6 C11 H11A 109.5
C6 C11 H11B 109.5
H11A C11 H11B 109.5
C6 C11 H11C 109.5
H11A C11 H11C 109.5
H11B C11 H11C 109.5
O2 C12 C13 108.1(2)
O2 C12 C13A 111.8(6)
C13 C12 C13A 31.2(5)
O2 C12 H12A 110.1
C13 C12 H12A 110.1
C13A C12 H12A 80.3
O2 C12 H12B 110.1
C13 C12 H12B 110.1
C13A C12 H12B 130.6
H12A C12 H12B 108.4
F2A C1 F3A 118.3(19)
F2A C1 F1A 97.4(16)
F3A C1 F1A 109.6(15)
F2A C1 F2 68(2)
F3A C1 F2 54(2)
F1A C1 F2 137.9(5)
F2A C1 F3 39(2)
F3A C1 F3 140.2(10)
F1A C1 F3 60.4(14)
F2 C1 F3 104.9(3)
F2A C1 F1 132.5(10)
F3A C1 F1 59(2)
F1A C1 F1 52.5(14)
F2 C1 F1 107.8(3)
F3 C1 F1 108.3(3)
F2A C1 C2 112.5(8)
F3A C1 C2 109.3(9)
F1A C1 C2 108.9(5)
F2 C1 C2 113.2(2)
F3 C1 C2 110.3(3)
F1 C1 C2 112.0(2)
C15 O3 N3 108.0(2)
C16 C15 O3 107.7(3)
C16 C15 C14 131.8(4)
O3 C15 C14 120.4(3)
C16 C15 C14A 168.4(5)
O3 C15 C14A 81.0(6)
C14 C15 C14A 39.8(5)
C12 C13 C14 110.8(4)
C12 C13 H13A 109.5
C14 C13 H13A 109.5
C12 C13 H13B 109.5
C14 C13 H13B 109.5
H13A C13 H13B 108.1
C15 C14 C13 111.9(3)
C15 C14 H14A 109.2
C13 C14 H14A 109.2
C15 C14 H14B 109.2
C13 C14 H14B 109.2
H14A C14 H14B 107.9
C14A C13A C12 111.1(11)
C14A C13A H13C 109.4
C12 C13A H13C 109.4
C14A C13A H13D 109.4
C12 C13A H13D 109.4
H13C C13A H13D 108.0
C13A C14A C15 96.7(10)
C13A C14A H14C 112.4
C15 C14A H14C 112.4
C13A C14A H14D 112.4
C15 C14A H14D 112.4
H14C C14A H14D 110.0
N3 C17 C16 110.4(2)
N3 C17 C18 120.4(3)
C16 C17 C18 129.1(3)
C17 N3 O3 105.6(3)
C17 C18 H18A 109.5
C17 C18 H18B 109.5
H18A C18 H18B 109.5
C17 C18 H18C 109.5
H18A C18 H18C 109.5
H18B C18 H18C 109.5
C15 C16 C17 108.2(3)
C15 C16 H16 125.9
C17 C16 H16 125.9

loop_
_geom_bond_atom_site_label_1
_geom_bond_atom_site_label_2
_geom_bond_distance
O2 C7 1.393(2)
O2 C12 1.440(2)
C4 C9 1.387(3)
C4 C5 1.390(3)
C4 C3 1.469(3)
C8 C9 1.393(3)
C8 C7 1.400(2)
C8 C10 1.503(3)
C9 H9 0.9300
C6 C5 1.391(3)
C6 C7 1.393(3)
C6 C11 1.512(3)
N1 C2 1.272(2)
N1 C3 1.374(2)
C3 N2 1.295(3)
C5 H5 0.9300
O1 C2 1.304(2)
O1 N2 1.414(3)
C2 C1 1.492(3)
C10 H10A 0.9600
C10 H10B 0.9600
C10 H10C 0.9600
C11 H11A 0.9600
C11 H11B 0.9600
C11 H11C 0.9600
C12 C13 1.509(5)
C12 C13A 1.580(13)
C12 H12A 0.9700
C12 H12B 0.9700
C1 F2A 1.233(17)
C1 F3A 1.235(14)
C1 F1A 1.279(12)
C1 F2 1.304(3)
C1 F3 1.317(4)
C1 F1 1.317(4)
O3 C15 1.322(4)
O3 N3 1.439(3)
C15 C16 1.301(4)
C15 C14 1.510(4)
C15 C14A 1.636(11)
C13 C14 1.513(6)
C13 H13A 0.9700
C13 H13B 0.9700
C14 H14A 0.9700
C14 H14B 0.9700
C13A C14A 1.497(16)
C13A H13C 0.9700
C13A H13D 0.9700
C14A H14C 0.9700
C14A H14D 0.9700
C17 N3 1.244(4)
C17 C16 1.391(4)
C17 C18 1.489(3)
C18 H18A 0.9600
C18 H18B 0.9600
C18 H18C 0.9600
C16 H16 0.9300
